data_2238541
loop_
_publ_author_name
'Suhitha, Sivasubramanian'
'Gunasekaran, Krishnaswamy'
'Sureshbabu, Adukamparai Rajukrishnan'
'Raghunathan, Raghavachary'
'Velmurugan, Devadasan'

_publ_section_title
;
 2-(4-Bromobenzoyl)-1-ferrocenylspiro[11<i>H</i>-pyrrolidizine-3,11'-indeno[1,2-<i>b</i>]quinoxaline]
;
_journal_coeditor_code PV2643
_journal_issue 9
_journal_name_full 'Acta Crystallographica Section E'
_journal_page_first m512
_journal_page_last m513
_journal_paper_doi 10.1107/S1600536813023064
_journal_volume 69
_journal_year 2013
_chemical_formula_iupac '[Fe (C5 H5) (C33 H25 Br N3 O)]'
_chemical_formula_moiety 'C38 H30 Br Fe N3 O'
_chemical_formula_sum 'C38 H30 Br Fe N3 O'
_chemical_formula_weight 680.41
_chemical_name_systematic
2-(4-Bromobenzoyl)-1-ferrocenylspiro[11<i>H</i>-pyrrolidizine-3,11'-indeno[1,2-<i>b</i>]quinoxaline]
_space_group_IT_number 2
_symmetry_cell_setting triclinic
_symmetry_space_group_name_Hall '-P 1'
_symmetry_space_group_name_H-M 'P -1'
_atom_sites_solution_hydrogens geom
_atom_sites_solution_primary direct
_atom_sites_solution_secondary difmap
_audit_creation_method SHELXL-97
_cell_angle_alpha 89.7240(10)
_cell_angle_beta 75.9670(10)
_cell_angle_gamma 63.2360(10)
_cell_formula_units_Z 2
_cell_length_a 9.3668(3)
_cell_length_b 9.9785(3)
_cell_length_c 18.6303(5)
_cell_measurement_reflns_used 6177
_cell_measurement_temperature 293(2)
_cell_measurement_theta_max 26.48
_cell_measurement_theta_min 1.13
_cell_volume 1497.37(8)
_computing_cell_refinement 'SAINT (Bruker, 2008)'
_computing_data_collection 'APEX2 (Bruker, 2008)'
_computing_data_reduction 'SAINT (Bruker, 2008)'
_computing_molecular_graphics 'ORTEP-3 for Windows (Farrugia, 2012)'
_computing_publication_material 'SHELXL97 (Sheldrick, 2008) and PLATON (Spek, 2009)'
_computing_structure_refinement 'SHELXL97 (Sheldrick, 2008)'
_computing_structure_solution 'SHELXS97 (Sheldrick, 2008)'
_diffrn_ambient_temperature 293(2)
_diffrn_measured_fraction_theta_full 0.995
_diffrn_measured_fraction_theta_max 0.995
_diffrn_measurement_device_type 'Bruker SMART APEXII area-detector'
_diffrn_measurement_method '\w and \f scans'
_diffrn_radiation_monochromator graphite
_diffrn_radiation_source 'fine-focus sealed tube'
_diffrn_radiation_type MoK\a
_diffrn_radiation_wavelength 0.71073
_diffrn_reflns_av_R_equivalents 0.0278
_diffrn_reflns_av_sigmaI/netI 0.0249
_diffrn_reflns_limit_h_max 11
_diffrn_reflns_limit_h_min -10
_diffrn_reflns_limit_k_max 12
_diffrn_reflns_limit_k_min -12
_diffrn_reflns_limit_l_max 22
_diffrn_reflns_limit_l_min -23
_diffrn_reflns_number 22634
_diffrn_reflns_theta_full 26.48
_diffrn_reflns_theta_max 26.48
_diffrn_reflns_theta_min 1.13
_exptl_absorpt_coefficient_mu 1.875
_exptl_absorpt_correction_T_max 0.7055
_exptl_absorpt_correction_T_min 0.6031
_exptl_absorpt_correction_type multi-scan
_exptl_absorpt_process_details '(<i>SADABS</i>; Bruker, 2008)'
_exptl_crystal_colour Colourless
_exptl_crystal_density_diffrn 1.509
_exptl_crystal_density_method 'not measured'
_exptl_crystal_description Block
_exptl_crystal_F_000 696
_exptl_crystal_size_max 0.30
_exptl_crystal_size_mid 0.25
_exptl_crystal_size_min 0.20
_refine_diff_density_max 1.874
_refine_diff_density_min -1.628
_refine_ls_extinction_method none
_refine_ls_goodness_of_fit_ref 1.043
_refine_ls_hydrogen_treatment constr
_refine_ls_matrix_type full
_refine_ls_number_parameters 397
_refine_ls_number_reflns 6177
_refine_ls_number_restraints 0
_refine_ls_restrained_S_all 1.043
_refine_ls_R_factor_all 0.0653
_refine_ls_R_factor_gt 0.0529
_refine_ls_shift/su_max 0.001
_refine_ls_shift/su_mean 0.000
_refine_ls_structure_factor_coef Fsqd
_refine_ls_weighting_details 'calc w=1/[\s^2^(Fo^2^)+(0.0539P)^2^+2.5140P] where P=(Fo^2^+2Fc^2^)/3'
_refine_ls_weighting_scheme calc
_refine_ls_wR_factor_gt 0.1287
_refine_ls_wR_factor_ref 0.1371
_reflns_number_gt 5078
_reflns_number_total 6177
_reflns_threshold_expression I>2sigma(I)
_cod_data_source_file pv2643.cif
_cod_data_source_block I
_cod_database_code 2238541
_cod_database_fobs_code 2238541

loop_
_symmetry_equiv_pos_as_xyz
'x, y, z'
'-x, -y, -z'

loop_
_atom_site_type_symbol
_atom_site_label
_atom_site_fract_x
_atom_site_fract_y
_atom_site_fract_z
_atom_site_U_iso_or_equiv
_atom_site_adp_type
_atom_site_calc_flag
_atom_site_refinement_flags
_atom_site_occupancy
_atom_site_symmetry_multiplicity
C C1 0.8769(4) 0.1667(4) 0.66122(18) 0.0415(7) Uani d . 1 1
C C2 1.0270(5) 0.1122(5) 0.6044(2) 0.0648(11) Uani d . 1 1
H H2 1.1266 0.0461 0.6141 0.078 Uiso calc R 1 1
C C3 1.0257(6) 0.1565(6) 0.5353(3) 0.0797(14) Uani d . 1 1
H H3 1.1250 0.1202 0.4980 0.096 Uiso calc R 1 1
C C4 0.8782(6) 0.2554(6) 0.5196(2) 0.0740(13) Uani d . 1 1
H H4 0.8799 0.2839 0.4719 0.089 Uiso calc R 1 1
C C5 0.7313(5) 0.3108(5) 0.5734(2) 0.0557(10) Uani d . 1 1
H H5 0.6332 0.3762 0.5622 0.067 Uiso calc R 1 1
C C6 0.7274(4) 0.2693(4) 0.64563(17) 0.0386(7) Uani d . 1 1
C C7 0.5854(4) 0.2820(3) 0.76391(15) 0.0304(6) Uani d . 1 1
C C8 0.4385(3) 0.3328(3) 0.83310(15) 0.0295(6) Uani d . 1 1
C C9 0.5232(4) 0.2280(3) 0.88732(16) 0.0320(6) Uani d . 1 1
C C10 0.6945(4) 0.1452(3) 0.85599(16) 0.0343(6) Uani d . 1 1
C C11 0.7351(4) 0.1757(3) 0.77898(16) 0.0328(6) Uani d . 1 1
C C12 0.7994(4) 0.0525(4) 0.89628(18) 0.0431(8) Uani d . 1 1
H H12 0.9131 -0.0019 0.8746 0.052 Uiso calc R 1 1
C C13 0.7309(5) 0.0429(4) 0.96949(19) 0.0455(8) Uani d . 1 1
H H13 0.7989 -0.0173 0.9980 0.055 Uiso calc R 1 1
C C14 0.5617(4) 0.1226(4) 1.00030(17) 0.0407(7) Uani d . 1 1
H H14 0.5173 0.1141 1.0494 0.049 Uiso calc R 1 1
C C15 0.4560(4) 0.2150(4) 0.96023(17) 0.0374(7) Uani d . 1 1
H H15 0.3421 0.2672 0.9819 0.045 Uiso calc R 1 1
C C16 0.4140(4) 0.5472(4) 0.91829(19) 0.0408(7) Uani d . 1 1
H H16A 0.4445 0.6268 0.9053 0.049 Uiso calc R 1 1
H H16B 0.5058 0.4640 0.9311 0.049 Uiso calc R 1 1
C C17 0.2585(4) 0.6056(4) 0.98274(18) 0.0450(8) Uani d . 1 1
H H17A 0.2503 0.5238 1.0087 0.054 Uiso calc R 1 1
H H17B 0.2552 0.6790 1.0179 0.054 Uiso calc R 1 1
C C18 0.1230(4) 0.6781(4) 0.94348(18) 0.0430(7) Uani d . 1 1
H H18A 0.1028 0.7804 0.9353 0.052 Uiso calc R 1 1
H H18B 0.0204 0.6806 0.9724 0.052 Uiso calc R 1 1
C C19 0.1898(4) 0.5771(3) 0.86938(16) 0.0326(6) Uani d . 1 1
H H19 0.1620 0.6405 0.8295 0.039 Uiso calc R 1 1
C C20 0.1343(3) 0.4550(3) 0.86635(16) 0.0317(6) Uani d . 1 1
H H20 0.1134 0.4242 0.9162 0.038 Uiso calc R 1 1
C C21 0.2879(3) 0.3238(3) 0.81511(15) 0.0302(6) Uani d . 1 1
H H21 0.2899 0.3456 0.7636 0.036 Uiso calc R 1 1
C C22 0.2901(4) 0.1712(4) 0.82134(18) 0.0391(7) Uani d . 1 1
C C23 0.3566(4) 0.0614(4) 0.7524(2) 0.0424(7) Uani d . 1 1
C C24 0.3524(5) -0.0764(4) 0.7587(3) 0.0576(10) Uani d . 1 1
H H24 0.3103 -0.0989 0.8051 0.069 Uiso calc R 1 1
C C25 0.4111(6) -0.1799(5) 0.6958(3) 0.0734(14) Uani d . 1 1
H H25 0.4095 -0.2722 0.7002 0.088 Uiso calc R 1 1
C C26 0.4712(5) -0.1460(5) 0.6274(3) 0.0655(12) Uani d . 1 1
C C27 0.4777(5) -0.0127(5) 0.6198(2) 0.0601(10) Uani d . 1 1
H H27 0.5201 0.0085 0.5731 0.072 Uiso calc R 1 1
C C28 0.4208(4) 0.0906(4) 0.6822(2) 0.0484(8) Uani d . 1 1
H H28 0.4255 0.1814 0.6770 0.058 Uiso calc R 1 1
C C29 0.0989(6) 0.4878(5) 0.6368(2) 0.0650(11) Uani d . 1 1
H H29 0.1603 0.3793 0.6194 0.078 Uiso calc R 1 1
C C30 -0.0631(6) 0.5873(7) 0.6318(2) 0.0728(14) Uani d . 1 1
H H30 -0.1334 0.5605 0.6100 0.087 Uiso calc R 1 1
C C31 -0.1036(5) 0.7318(6) 0.6630(2) 0.0672(13) Uani d . 1 1
H H31 -0.2081 0.8237 0.6672 0.081 Uiso calc R 1 1
C C32 0.0316(5) 0.7225(5) 0.6868(2) 0.0536(9) Uani d . 1 1
H H32 0.0373 0.8064 0.7108 0.064 Uiso calc R 1 1
C C33 0.1567(4) 0.5718(5) 0.6704(2) 0.0511(9) Uani d . 1 1
H H33 0.2648 0.5321 0.6812 0.061 Uiso calc R 1 1
C C34 -0.1484(4) 0.6599(4) 0.85115(17) 0.0405(7) Uani d . 1 1
H H34 -0.1491 0.7473 0.8754 0.049 Uiso calc R 1 1
C C35 -0.2744(4) 0.6630(5) 0.82032(19) 0.0484(8) Uani d . 1 1
H H35 -0.3776 0.7529 0.8201 0.058 Uiso calc R 1 1
C C36 -0.2267(4) 0.5159(5) 0.7909(2) 0.0518(9) Uani d . 1 1
H H36 -0.2904 0.4851 0.7662 0.062 Uiso calc R 1 1
C C37 -0.0698(4) 0.4184(4) 0.80284(19) 0.0435(8) Uani d . 1 1
H H37 -0.0061 0.3093 0.7873 0.052 Uiso calc R 1 1
C C38 -0.0201(4) 0.5077(4) 0.84020(16) 0.0348(6) Uani d . 1 1
N N1 0.8802(3) 0.1180(3) 0.73019(15) 0.0420(6) Uani d . 1 1
N N2 0.5773(3) 0.3290(3) 0.69911(14) 0.0356(6) Uani d . 1 1
N N3 0.3720(3) 0.4961(3) 0.85602(13) 0.0321(5) Uani d . 1 1
O O1 0.2360(4) 0.1392(3) 0.88107(15) 0.0613(7) Uani d . 1 1
Fe Fe1 -0.05693(5) 0.58417(5) 0.74004(2) 0.03596(14) Uani d . 1 1
Br Br1 0.54872(10) -0.28490(7) 0.54137(4) 0.1181(3) Uani d . 1 1

loop_
_atom_site_aniso_label
_atom_site_aniso_U_11
_atom_site_aniso_U_22
_atom_site_aniso_U_33
_atom_site_aniso_U_12
_atom_site_aniso_U_13
_atom_site_aniso_U_23
C1 0.0385(17) 0.0447(18) 0.0328(16) -0.0166(14) -0.0003(13) 0.0003(13)
C2 0.041(2) 0.077(3) 0.052(2) -0.014(2) 0.0034(17) 0.004(2)
C3 0.059(3) 0.103(4) 0.049(2) -0.028(3) 0.015(2) 0.006(2)
C4 0.077(3) 0.099(4) 0.037(2) -0.040(3) 0.001(2) 0.017(2)
C5 0.056(2) 0.073(3) 0.0352(18) -0.029(2) -0.0085(16) 0.0162(17)
C6 0.0418(17) 0.0453(18) 0.0287(15) -0.0228(15) -0.0043(13) 0.0044(13)
C7 0.0322(14) 0.0306(14) 0.0272(14) -0.0135(12) -0.0080(11) 0.0044(11)
C8 0.0308(14) 0.0293(14) 0.0249(13) -0.0113(12) -0.0067(11) 0.0045(11)
C9 0.0375(15) 0.0304(14) 0.0270(14) -0.0139(12) -0.0104(12) 0.0049(11)
C10 0.0399(16) 0.0298(15) 0.0304(15) -0.0128(13) -0.0114(12) 0.0050(12)
C11 0.0326(15) 0.0297(14) 0.0319(15) -0.0106(12) -0.0094(12) 0.0022(11)
C12 0.0425(18) 0.0355(16) 0.0420(18) -0.0073(14) -0.0169(14) 0.0071(14)
C13 0.059(2) 0.0363(17) 0.0393(18) -0.0154(16) -0.0246(16) 0.0129(14)
C14 0.062(2) 0.0381(17) 0.0266(15) -0.0257(16) -0.0135(14) 0.0096(12)
C15 0.0429(17) 0.0361(16) 0.0315(15) -0.0179(14) -0.0079(13) 0.0061(12)
C16 0.0357(16) 0.0385(17) 0.0493(19) -0.0153(14) -0.0170(14) -0.0033(14)
C17 0.054(2) 0.0453(19) 0.0358(17) -0.0209(16) -0.0158(15) -0.0010(14)
C18 0.0345(16) 0.0441(18) 0.0411(18) -0.0117(14) -0.0070(13) -0.0095(14)
C19 0.0312(14) 0.0317(15) 0.0320(15) -0.0105(12) -0.0119(12) 0.0032(12)
C20 0.0309(14) 0.0382(15) 0.0250(14) -0.0153(13) -0.0069(11) 0.0055(11)
C21 0.0333(14) 0.0333(15) 0.0249(13) -0.0154(12) -0.0094(11) 0.0052(11)
C22 0.0422(17) 0.0375(16) 0.0422(18) -0.0194(14) -0.0175(14) 0.0110(14)
C23 0.0390(17) 0.0322(16) 0.059(2) -0.0137(14) -0.0234(15) 0.0039(14)
C24 0.060(2) 0.0398(19) 0.082(3) -0.0240(18) -0.033(2) 0.0107(19)
C25 0.075(3) 0.035(2) 0.119(4) -0.022(2) -0.049(3) -0.002(2)
C26 0.058(2) 0.045(2) 0.084(3) -0.0070(19) -0.035(2) -0.018(2)
C27 0.057(2) 0.053(2) 0.062(2) -0.0159(19) -0.0194(19) -0.0120(18)
C28 0.050(2) 0.0398(18) 0.053(2) -0.0180(16) -0.0156(16) -0.0040(15)
C29 0.071(3) 0.074(3) 0.0335(19) -0.028(2) 0.0031(18) -0.0028(18)
C30 0.074(3) 0.123(4) 0.036(2) -0.053(3) -0.025(2) 0.017(2)
C31 0.048(2) 0.087(3) 0.052(2) -0.017(2) -0.0178(18) 0.035(2)
C32 0.055(2) 0.059(2) 0.048(2) -0.0292(19) -0.0099(17) 0.0200(17)
C33 0.0373(17) 0.070(2) 0.0415(19) -0.0228(18) -0.0069(14) 0.0207(17)
C34 0.0303(15) 0.0507(19) 0.0332(16) -0.0146(14) -0.0045(12) 0.0004(14)
C35 0.0277(15) 0.068(2) 0.0429(18) -0.0174(16) -0.0082(13) 0.0077(17)
C36 0.0408(18) 0.076(3) 0.054(2) -0.0379(19) -0.0158(16) 0.0109(19)
C37 0.0438(18) 0.051(2) 0.0462(19) -0.0301(16) -0.0140(15) 0.0101(15)
C38 0.0308(14) 0.0470(18) 0.0276(14) -0.0203(13) -0.0054(11) 0.0063(12)
N1 0.0332(13) 0.0411(15) 0.0395(15) -0.0088(12) -0.0056(11) 0.0018(12)
N2 0.0357(13) 0.0417(14) 0.0285(13) -0.0173(11) -0.0084(10) 0.0072(11)
N3 0.0302(12) 0.0313(12) 0.0325(13) -0.0122(10) -0.0085(10) 0.0023(10)
O1 0.094(2) 0.0613(17) 0.0467(15) -0.0507(16) -0.0196(14) 0.0214(13)
Fe1 0.0312(2) 0.0472(3) 0.0305(2) -0.0182(2) -0.00988(17) 0.00543(18)
Br1 0.1451(6) 0.0685(4) 0.1205(5) -0.0226(4) -0.0544(5) -0.0415(3)

loop_
_atom_type_symbol
_atom_type_description
_atom_type_scat_dispersion_real
_atom_type_scat_dispersion_imag
_atom_type_scat_source
C C 0.0033 0.0016 'International Tables Vol C Tables 4.2.6.8 and 6.1.1.4'
H H 0.0000 0.0000 'International Tables Vol C Tables 4.2.6.8 and 6.1.1.4'
N N 0.0061 0.0033 'International Tables Vol C Tables 4.2.6.8 and 6.1.1.4'
O O 0.0106 0.0060 'International Tables Vol C Tables 4.2.6.8 and 6.1.1.4'
Fe Fe 0.3463 0.8444 'International Tables Vol C Tables 4.2.6.8 and 6.1.1.4'
Br Br -0.2901 2.4595 'International Tables Vol C Tables 4.2.6.8 and 6.1.1.4'

loop_
_geom_angle_atom_site_label_1
_geom_angle_atom_site_label_2
_geom_angle_atom_site_label_3
_geom_angle
N1 C1 C2 119.0(3)
N1 C1 C6 121.8(3)
C2 C1 C6 119.2(3)
C3 C2 C1 119.8(4)
C3 C2 H2 120.1
C1 C2 H2 120.1
C2 C3 C4 121.1(4)
C2 C3 H3 119.5
C4 C3 H3 119.5
C5 C4 C3 120.5(4)
C5 C4 H4 119.7
C3 C4 H4 119.7
C4 C5 C6 120.2(4)
C4 C5 H5 119.9
C6 C5 H5 119.9
N2 C6 C5 118.9(3)
N2 C6 C1 122.0(3)
C5 C6 C1 119.2(3)
N2 C7 C11 123.5(3)
N2 C7 C8 125.2(3)
C11 C7 C8 111.3(2)
N3 C8 C7 109.5(2)
N3 C8 C9 114.8(2)
C7 C8 C9 100.2(2)
N3 C8 C21 103.0(2)
C7 C8 C21 111.2(2)
C9 C8 C21 118.2(2)
C15 C9 C10 119.1(3)
C15 C9 C8 129.6(3)
C10 C9 C8 111.1(2)
C12 C10 C9 121.9(3)
C12 C10 C11 129.0(3)
C9 C10 C11 109.1(2)
N1 C11 C7 123.9(3)
N1 C11 C10 128.2(3)
C7 C11 C10 107.9(2)
C13 C12 C10 118.3(3)
C13 C12 H12 120.8
C10 C12 H12 120.8
C14 C13 C12 120.0(3)
C14 C13 H13 120.0
C12 C13 H13 120.0
C13 C14 C15 122.0(3)
C13 C14 H14 119.0
C15 C14 H14 119.0
C9 C15 C14 118.7(3)
C9 C15 H15 120.7
C14 C15 H15 120.7
N3 C16 C17 105.6(2)
N3 C16 H16A 110.6
C17 C16 H16A 110.6
N3 C16 H16B 110.6
C17 C16 H16B 110.6
H16A C16 H16B 108.8
C18 C17 C16 102.0(3)
C18 C17 H17A 111.4
C16 C17 H17A 111.4
C18 C17 H17B 111.4
C16 C17 H17B 111.4
H17A C17 H17B 109.2
C17 C18 C19 104.5(3)
C17 C18 H18A 110.9
C19 C18 H18A 110.9
C17 C18 H18B 110.9
C19 C18 H18B 110.9
H18A C18 H18B 108.9
N3 C19 C18 106.0(2)
N3 C19 C20 106.1(2)
C18 C19 C20 116.5(3)
N3 C19 H19 109.3
C18 C19 H19 109.3
C20 C19 H19 109.3
C38 C20 C19 112.8(2)
C38 C20 C21 114.2(2)
C19 C20 C21 102.9(2)
C38 C20 H20 108.9
C19 C20 H20 108.9
C21 C20 H20 108.9
C22 C21 C20 114.3(2)
C22 C21 C8 114.8(2)
C20 C21 C8 104.6(2)
C22 C21 H21 107.6
C20 C21 H21 107.6
C8 C21 H21 107.6
O1 C22 C23 120.2(3)
O1 C22 C21 120.5(3)
C23 C22 C21 119.3(3)
C28 C23 C24 118.2(3)
C28 C23 C22 123.2(3)
C24 C23 C22 118.6(3)
C25 C24 C23 120.1(4)
C25 C24 H24 120.0
C23 C24 H24 120.0
C26 C25 C24 119.9(4)
C26 C25 H25 120.0
C24 C25 H25 120.0
C27 C26 C25 121.1(4)
C27 C26 Br1 118.6(4)
C25 C26 Br1 120.3(3)
C26 C27 C28 119.4(4)
C26 C27 H27 120.3
C28 C27 H27 120.3
C27 C28 C23 121.3(4)
C27 C28 H28 119.4
C23 C28 H28 119.4
C33 C29 C30 108.1(4)
C33 C29 Fe1 70.6(2)
C30 C29 Fe1 69.4(2)
C33 C29 H29 125.9
C30 C29 H29 125.9
Fe1 C29 H29 125.9
C31 C30 C29 107.4(4)
C31 C30 Fe1 69.8(2)
C29 C30 Fe1 69.8(2)
C31 C30 H30 126.3
C29 C30 H30 126.3
Fe1 C30 H30 126.3
C30 C31 C32 108.4(4)
C30 C31 Fe1 69.8(2)
C32 C31 Fe1 70.5(2)
C30 C31 H31 125.8
C32 C31 H31 125.8
Fe1 C31 H31 125.8
C33 C32 C31 108.0(4)
C33 C32 Fe1 70.2(2)
C31 C32 Fe1 69.2(2)
C33 C32 H32 126.0
C31 C32 H32 126.0
Fe1 C32 H32 126.0
C29 C33 C32 108.0(4)
C29 C33 Fe1 69.3(2)
C32 C33 Fe1 69.7(2)
C29 C33 H33 126.0
C32 C33 H33 126.0
Fe1 C33 H33 126.0
C35 C34 C38 108.1(3)
C35 C34 Fe1 68.91(19)
C38 C34 Fe1 70.42(17)
C35 C34 H34 126.0
C38 C34 H34 126.0
Fe1 C34 H34 126.0
C36 C35 C34 108.4(3)
C36 C35 Fe1 70.2(2)
C34 C35 Fe1 70.14(18)
C36 C35 H35 125.8
C34 C35 H35 125.8
Fe1 C35 H35 125.8
C35 C36 C37 108.3(3)
C35 C36 Fe1 69.5(2)
C37 C36 Fe1 70.37(18)
C35 C36 H36 125.8
C37 C36 H36 125.8
Fe1 C36 H36 125.8
C36 C37 C38 108.1(3)
C36 C37 Fe1 68.9(2)
C38 C37 Fe1 70.04(18)
C36 C37 H37 125.9
C38 C37 H37 125.9
Fe1 C37 H37 125.9
C37 C38 C34 107.1(3)
C37 C38 C20 127.8(3)
C34 C38 C20 125.0(3)
C37 C38 Fe1 69.41(18)
C34 C38 Fe1 68.89(17)
C20 C38 Fe1 128.3(2)
C11 N1 C1 114.2(3)
C7 N2 C6 114.5(3)
C16 N3 C19 108.0(2)
C16 N3 C8 120.4(2)
C19 N3 C8 111.3(2)
C35 Fe1 C31 104.76(16)
C35 Fe1 C30 118.40(17)
C31 Fe1 C30 40.4(2)
C35 Fe1 C36 40.32(16)
C31 Fe1 C36 120.97(17)
C30 Fe1 C36 105.07(17)
C35 Fe1 C29 155.23(17)
C31 Fe1 C29 67.95(19)
C30 Fe1 C29 40.78(19)
C36 Fe1 C29 121.61(18)
C35 Fe1 C34 40.95(13)
C31 Fe1 C34 120.64(18)
C30 Fe1 C34 154.82(18)
C36 Fe1 C34 68.33(15)
C29 Fe1 C34 163.11(16)
C35 Fe1 C32 123.07(17)
C31 Fe1 C32 40.32(17)
C30 Fe1 C32 67.89(19)
C36 Fe1 C32 158.00(16)
C29 Fe1 C32 67.54(18)
C34 Fe1 C32 108.66(16)
C35 Fe1 C37 68.24(15)
C31 Fe1 C37 158.56(17)
C30 Fe1 C37 123.57(19)
C36 Fe1 C37 40.77(14)
C29 Fe1 C37 109.45(17)
C34 Fe1 C37 68.17(14)
C32 Fe1 C37 160.23(15)
C35 Fe1 C33 160.93(17)
C31 Fe1 C33 67.63(15)
C30 Fe1 C33 67.94(17)
C36 Fe1 C33 158.65(17)
C29 Fe1 C33 40.09(17)
C34 Fe1 C33 126.52(15)
C32 Fe1 C33 40.02(16)
C37 Fe1 C33 125.08(15)
C35 Fe1 C38 68.70(13)
C31 Fe1 C38 157.77(19)
C30 Fe1 C38 161.55(19)
C36 Fe1 C38 68.57(13)
C29 Fe1 C38 126.66(16)
C34 Fe1 C38 40.69(13)
C32 Fe1 C38 124.33(14)
C37 Fe1 C38 40.55(13)
C33 Fe1 C38 111.35(13)

loop_
_geom_bond_atom_site_label_1
_geom_bond_atom_site_label_2
_geom_bond_distance
C1 N1 1.374(4)
C1 C2 1.410(5)
C1 C6 1.414(5)
C2 C3 1.360(6)
C2 H2 0.9300
C3 C4 1.391(7)
C3 H3 0.9300
C4 C5 1.362(6)
C4 H4 0.9300
C5 C6 1.403(5)
C5 H5 0.9300
C6 N2 1.377(4)
C7 N2 1.300(4)
C7 C11 1.421(4)
C7 C8 1.526(4)
C8 N3 1.480(4)
C8 C9 1.541(4)
C8 C21 1.566(4)
C9 C15 1.384(4)
C9 C10 1.398(4)
C10 C12 1.385(4)
C10 C11 1.460(4)
C11 N1 1.306(4)
C12 C13 1.383(5)
C12 H12 0.9300
C13 C14 1.379(5)
C13 H13 0.9300
C14 C15 1.385(4)
C14 H14 0.9300
C15 H15 0.9300
C16 N3 1.472(4)
C16 C17 1.515(5)
C16 H16A 0.9700
C16 H16B 0.9700
C17 C18 1.513(5)
C17 H17A 0.9700
C17 H17B 0.9700
C18 C19 1.529(4)
C18 H18A 0.9700
C18 H18B 0.9700
C19 N3 1.477(4)
C19 C20 1.530(4)
C19 H19 0.9800
C20 C38 1.503(4)
C20 C21 1.531(4)
C20 H20 0.9800
C21 C22 1.518(4)
C21 H21 0.9800
C22 O1 1.211(4)
C22 C23 1.499(5)
C23 C28 1.390(5)
C23 C24 1.397(5)
C24 C25 1.390(6)
C24 H24 0.9300
C25 C26 1.369(7)
C25 H25 0.9300
C26 C27 1.364(6)
C26 Br1 1.889(4)
C27 C28 1.383(5)
C27 H27 0.9300
C28 H28 0.9300
C29 C33 1.403(6)
C29 C30 1.417(7)
C29 Fe1 2.037(4)
C29 H29 0.9800
C30 C31 1.403(7)
C30 Fe1 2.031(4)
C30 H30 0.9800
C31 C32 1.406(6)
C31 Fe1 2.031(4)
C31 H31 0.9800
C32 C33 1.404(6)
C32 Fe1 2.048(4)
C32 H32 0.9800
C33 Fe1 2.054(3)
C33 H33 0.9800
C34 C35 1.422(5)
C34 C38 1.426(5)
C34 Fe1 2.040(3)
C34 H34 0.9800
C35 C36 1.398(6)
C35 Fe1 2.024(3)
C35 H35 0.9800
C36 C37 1.423(5)
C36 Fe1 2.032(3)
C36 H36 0.9800
C37 C38 1.425(4)
C37 Fe1 2.052(3)
C37 H37 0.9800
C38 Fe1 2.060(3)

loop_
_geom_hbond_atom_site_label_D
_geom_hbond_atom_site_label_H
_geom_hbond_atom_site_label_A
_geom_hbond_site_symmetry_A
_geom_hbond_distance_DH
_geom_hbond_distance_HA
_geom_hbond_distance_DA
_geom_hbond_angle_DHA
C28 H28 N2 . 0.93 2.56 3.358(5) 145
C13 H13 O1 2_657 0.93 2.58 3.318(4) 137
C4 H4 Cg1 2_666 0.93 2.69 3.580(4) 159
C17 H17B Cg2 2_667 0.97 2.84 3.743(4) 155
C36 H36 Cg3 1_455 0.981 2.70 3.486(5) 137

loop_
_geom_torsion_atom_site_label_1
_geom_torsion_atom_site_label_2
_geom_torsion_atom_site_label_3
_geom_torsion_atom_site_label_4
_geom_torsion
N1 C1 C2 C3 178.6(4)
C6 C1 C2 C3 -1.2(7)
C1 C2 C3 C4 0.1(8)
C2 C3 C4 C5 0.4(9)
C3 C4 C5 C6 0.4(8)
C4 C5 C6 N2 179.0(4)
C4 C5 C6 C1 -1.6(6)
N1 C1 C6 N2 1.5(5)
C2 C1 C6 N2 -178.6(3)
N1 C1 C6 C5 -177.8(3)
C2 C1 C6 C5 2.0(5)
N2 C7 C8 N3 -64.2(4)
C11 C7 C8 N3 115.6(3)
N2 C7 C8 C9 174.8(3)
C11 C7 C8 C9 -5.5(3)
N2 C7 C8 C21 49.0(4)
C11 C7 C8 C21 -131.3(3)
N3 C8 C9 C15 64.3(4)
C7 C8 C9 C15 -178.5(3)
C21 C8 C9 C15 -57.5(4)
N3 C8 C9 C10 -110.9(3)
C7 C8 C9 C10 6.3(3)
C21 C8 C9 C10 127.2(3)
C15 C9 C10 C12 -1.2(5)
C8 C9 C10 C12 174.6(3)
C15 C9 C10 C11 179.2(3)
C8 C9 C10 C11 -5.0(3)
N2 C7 C11 N1 2.2(5)
C8 C7 C11 N1 -177.5(3)
N2 C7 C11 C10 -177.3(3)
C8 C7 C11 C10 2.9(3)
C12 C10 C11 N1 2.3(6)
C9 C10 C11 N1 -178.2(3)
C12 C10 C11 C7 -178.2(3)
C9 C10 C11 C7 1.3(3)
C9 C10 C12 C13 0.0(5)
C11 C10 C12 C13 179.5(3)
C10 C12 C13 C14 1.0(5)
C12 C13 C14 C15 -0.7(5)
C10 C9 C15 C14 1.5(5)
C8 C9 C15 C14 -173.4(3)
C13 C14 C15 C9 -0.5(5)
N3 C16 C17 C18 -36.3(3)
C16 C17 C18 C19 35.3(3)
C17 C18 C19 N3 -21.9(3)
C17 C18 C19 C20 95.8(3)
N3 C19 C20 C38 -150.8(2)
C18 C19 C20 C38 91.6(3)
N3 C19 C20 C21 -27.1(3)
C18 C19 C20 C21 -144.8(2)
C38 C20 C21 C22 -76.1(3)
C19 C20 C21 C22 161.2(2)
C38 C20 C21 C8 157.6(2)
C19 C20 C21 C8 34.9(3)
N3 C8 C21 C22 -155.6(2)
C7 C8 C21 C22 87.2(3)
C9 C8 C21 C22 -27.9(4)
N3 C8 C21 C20 -29.5(3)
C7 C8 C21 C20 -146.8(2)
C9 C8 C21 C20 98.2(3)
C20 C21 C22 O1 -36.7(4)
C8 C21 C22 O1 84.2(4)
C20 C21 C22 C23 142.0(3)
C8 C21 C22 C23 -97.1(3)
O1 C22 C23 C28 -179.9(3)
C21 C22 C23 C28 1.4(5)
O1 C22 C23 C24 0.9(5)
C21 C22 C23 C24 -177.8(3)
C28 C23 C24 C25 -0.1(5)
C22 C23 C24 C25 179.2(3)
C23 C24 C25 C26 -0.8(6)
C24 C25 C26 C27 1.3(7)
C24 C25 C26 Br1 -179.2(3)
C25 C26 C27 C28 -0.8(6)
Br1 C26 C27 C28 179.7(3)
C26 C27 C28 C23 -0.1(6)
C24 C23 C28 C27 0.6(5)
C22 C23 C28 C27 -178.7(3)
C33 C29 C30 C31 -0.3(5)
Fe1 C29 C30 C31 59.9(3)
C33 C29 C30 Fe1 -60.3(3)
C29 C30 C31 C32 0.2(5)
Fe1 C30 C31 C32 60.2(3)
C29 C30 C31 Fe1 -60.0(3)
C30 C31 C32 C33 0.0(4)
Fe1 C31 C32 C33 59.7(2)
C30 C31 C32 Fe1 -59.8(3)
C30 C29 C33 C32 0.3(4)
Fe1 C29 C33 C32 -59.2(2)
C30 C29 C33 Fe1 59.5(3)
C31 C32 C33 C29 -0.2(4)
Fe1 C32 C33 C29 58.9(3)
C31 C32 C33 Fe1 -59.1(3)
C38 C34 C35 C36 0.2(4)
Fe1 C34 C35 C36 60.0(2)
C38 C34 C35 Fe1 -59.8(2)
C34 C35 C36 C37 0.0(4)
Fe1 C35 C36 C37 59.9(2)
C34 C35 C36 Fe1 -60.0(2)
C35 C36 C37 C38 -0.2(4)
Fe1 C36 C37 C38 59.2(2)
C35 C36 C37 Fe1 -59.4(2)
C36 C37 C38 C34 0.3(4)
Fe1 C37 C38 C34 58.8(2)
C36 C37 C38 C20 178.4(3)
Fe1 C37 C38 C20 -123.1(3)
C36 C37 C38 Fe1 -58.5(2)
C35 C34 C38 C37 -0.3(3)
Fe1 C34 C38 C37 -59.1(2)
C35 C34 C38 C20 -178.5(3)
Fe1 C34 C38 C20 122.7(3)
C35 C34 C38 Fe1 58.8(2)
C19 C20 C38 C37 152.6(3)
C21 C20 C38 C37 35.4(4)
C19 C20 C38 C34 -29.6(4)
C21 C20 C38 C34 -146.8(3)
C19 C20 C38 Fe1 60.0(3)
C21 C20 C38 Fe1 -57.2(4)
C7 C11 N1 C1 -1.2(5)
C10 C11 N1 C1 178.2(3)
C2 C1 N1 C11 179.6(3)
C6 C1 N1 C11 -0.5(5)
C11 C7 N2 C6 -1.1(4)
C8 C7 N2 C6 178.6(3)
C5 C6 N2 C7 178.7(3)
C1 C6 N2 C7 -0.6(4)
C17 C16 N3 C19 23.4(3)
C17 C16 N3 C8 -105.9(3)
C18 C19 N3 C16 -0.9(3)
C20 C19 N3 C16 -125.3(3)
C18 C19 N3 C8 133.4(3)
C20 C19 N3 C8 8.9(3)
C7 C8 N3 C16 -101.0(3)
C9 C8 N3 C16 10.7(4)
C21 C8 N3 C16 140.6(3)
C7 C8 N3 C19 131.2(2)
C9 C8 N3 C19 -117.1(3)
C21 C8 N3 C19 12.8(3)
C36 C35 Fe1 C31 120.8(3)
C34 C35 Fe1 C31 -120.0(3)
C36 C35 Fe1 C30 79.6(3)
C34 C35 Fe1 C30 -161.2(3)
C34 C35 Fe1 C36 119.2(3)
C36 C35 Fe1 C29 51.6(5)
C34 C35 Fe1 C29 170.8(4)
C36 C35 Fe1 C34 -119.2(3)
C36 C35 Fe1 C32 160.5(2)
C34 C35 Fe1 C32 -80.3(3)
C36 C35 Fe1 C37 -37.8(2)
C34 C35 Fe1 C37 81.3(2)
C36 C35 Fe1 C33 -175.5(4)
C34 C35 Fe1 C33 -56.3(5)
C36 C35 Fe1 C38 -81.6(2)
C34 C35 Fe1 C38 37.6(2)
C30 C31 Fe1 C35 -116.7(3)
C32 C31 Fe1 C35 124.2(3)
C32 C31 Fe1 C30 -119.1(4)
C30 C31 Fe1 C36 -76.3(3)
C32 C31 Fe1 C36 164.6(2)
C30 C31 Fe1 C29 38.3(3)
C32 C31 Fe1 C29 -80.8(3)
C30 C31 Fe1 C34 -157.9(2)
C32 C31 Fe1 C34 82.9(3)
C30 C31 Fe1 C32 119.1(4)
C30 C31 Fe1 C37 -48.9(5)
C32 C31 Fe1 C37 -168.0(4)
C30 C31 Fe1 C33 81.8(3)
C32 C31 Fe1 C33 -37.4(3)
C30 C31 Fe1 C38 173.7(3)
C32 C31 Fe1 C38 54.6(5)
C31 C30 Fe1 C35 79.1(3)
C29 C30 Fe1 C35 -162.5(3)
C29 C30 Fe1 C31 118.4(4)
C31 C30 Fe1 C36 120.4(3)
C29 C30 Fe1 C36 -121.3(3)
C31 C30 Fe1 C29 -118.4(4)
C31 C30 Fe1 C34 49.4(5)
C29 C30 Fe1 C34 167.8(3)
C31 C30 Fe1 C32 -37.6(2)
C29 C30 Fe1 C32 80.8(3)
C31 C30 Fe1 C37 160.7(2)
C29 C30 Fe1 C37 -80.9(3)
C31 C30 Fe1 C33 -80.9(3)
C29 C30 Fe1 C33 37.4(3)
C31 C30 Fe1 C38 -172.5(4)
C29 C30 Fe1 C38 -54.1(6)
C37 C36 Fe1 C35 -119.3(3)
C35 C36 Fe1 C31 -75.6(3)
C37 C36 Fe1 C31 165.1(2)
C35 C36 Fe1 C30 -116.3(3)
C37 C36 Fe1 C30 124.4(3)
C35 C36 Fe1 C29 -157.3(2)
C37 C36 Fe1 C29 83.4(3)
C35 C36 Fe1 C34 38.0(2)
C37 C36 Fe1 C34 -81.3(2)
C35 C36 Fe1 C32 -48.3(5)
C37 C36 Fe1 C32 -167.6(4)
C35 C36 Fe1 C37 119.3(3)
C35 C36 Fe1 C33 175.9(4)
C37 C36 Fe1 C33 56.7(5)
C35 C36 Fe1 C38 81.9(2)
C37 C36 Fe1 C38 -37.4(2)
C33 C29 Fe1 C35 158.2(4)
C30 C29 Fe1 C35 39.2(6)
C33 C29 Fe1 C31 81.0(3)
C30 C29 Fe1 C31 -38.0(3)
C33 C29 Fe1 C30 119.0(4)
C33 C29 Fe1 C36 -165.3(2)
C30 C29 Fe1 C36 75.8(3)
C33 C29 Fe1 C34 -43.0(7)
C30 C29 Fe1 C34 -161.9(5)
C33 C29 Fe1 C32 37.3(2)
C30 C29 Fe1 C32 -81.7(3)
C33 C29 Fe1 C37 -121.8(2)
C30 C29 Fe1 C37 119.2(3)
C30 C29 Fe1 C33 -119.0(4)
C33 C29 Fe1 C38 -79.7(3)
C30 C29 Fe1 C38 161.4(3)
C38 C34 Fe1 C35 119.3(3)
C35 C34 Fe1 C31 76.6(3)
C38 C34 Fe1 C31 -164.0(2)
C35 C34 Fe1 C30 41.7(5)
C38 C34 Fe1 C30 161.1(4)
C35 C34 Fe1 C36 -37.4(2)
C38 C34 Fe1 C36 81.9(2)
C35 C34 Fe1 C29 -166.7(6)
C38 C34 Fe1 C29 -47.3(6)
C35 C34 Fe1 C32 119.3(2)
C38 C34 Fe1 C32 -121.3(2)
C35 C34 Fe1 C37 -81.5(2)
C38 C34 Fe1 C37 37.85(18)
C35 C34 Fe1 C33 160.2(2)
C38 C34 Fe1 C33 -80.4(2)
C35 C34 Fe1 C38 -119.3(3)
C33 C32 Fe1 C35 168.1(2)
C31 C32 Fe1 C35 -72.7(3)
C33 C32 Fe1 C31 -119.2(4)
C33 C32 Fe1 C30 -81.6(3)
C31 C32 Fe1 C30 37.7(3)
C33 C32 Fe1 C36 -156.7(4)
C31 C32 Fe1 C36 -37.5(6)
C33 C32 Fe1 C29 -37.3(2)
C31 C32 Fe1 C29 81.9(3)
C33 C32 Fe1 C34 125.1(2)
C31 C32 Fe1 C34 -115.7(3)
C33 C32 Fe1 C37 47.8(6)
C31 C32 Fe1 C37 167.1(4)
C31 C32 Fe1 C33 119.2(4)
C33 C32 Fe1 C38 82.7(3)
C31 C32 Fe1 C38 -158.1(3)
C36 C37 Fe1 C35 37.4(2)
C38 C37 Fe1 C35 -82.2(2)
C36 C37 Fe1 C31 -37.1(5)
C38 C37 Fe1 C31 -156.8(4)
C36 C37 Fe1 C30 -73.0(3)
C38 C37 Fe1 C30 167.3(2)
C38 C37 Fe1 C36 -119.7(3)
C36 C37 Fe1 C29 -116.2(3)
C38 C37 Fe1 C29 124.1(2)
C36 C37 Fe1 C34 81.7(2)
C38 C37 Fe1 C34 -37.98(18)
C36 C37 Fe1 C32 166.2(4)
C38 C37 Fe1 C32 46.6(5)
C36 C37 Fe1 C33 -158.2(2)
C38 C37 Fe1 C33 82.2(2)
C36 C37 Fe1 C38 119.7(3)
C29 C33 Fe1 C35 -151.5(4)
C32 C33 Fe1 C35 -32.0(5)
C29 C33 Fe1 C31 -81.9(3)
C32 C33 Fe1 C31 37.6(3)
C29 C33 Fe1 C30 -38.1(3)
C32 C33 Fe1 C30 81.4(3)
C29 C33 Fe1 C36 36.5(5)
C32 C33 Fe1 C36 156.0(4)
C32 C33 Fe1 C29 119.5(3)
C29 C33 Fe1 C34 165.7(2)
C32 C33 Fe1 C34 -74.8(3)
C29 C33 Fe1 C32 -119.5(3)
C29 C33 Fe1 C37 78.3(3)
C32 C33 Fe1 C37 -162.2(2)
C29 C33 Fe1 C38 122.1(3)
C32 C33 Fe1 C38 -118.4(2)
C37 C38 Fe1 C35 81.0(2)
C34 C38 Fe1 C35 -37.8(2)
C20 C38 Fe1 C35 -156.4(3)
C37 C38 Fe1 C31 157.6(4)
C34 C38 Fe1 C31 38.8(4)
C20 C38 Fe1 C31 -79.8(5)
C37 C38 Fe1 C30 -35.4(5)
C34 C38 Fe1 C30 -154.2(5)
C20 C38 Fe1 C30 87.2(6)
C37 C38 Fe1 C36 37.6(2)
C34 C38 Fe1 C36 -81.3(2)
C20 C38 Fe1 C36 160.1(3)
C37 C38 Fe1 C29 -76.6(3)
C34 C38 Fe1 C29 164.6(2)
C20 C38 Fe1 C29 45.9(4)
C37 C38 Fe1 C34 118.8(3)
C20 C38 Fe1 C34 -118.6(4)
C37 C38 Fe1 C32 -162.7(2)
C34 C38 Fe1 C32 78.5(2)
C20 C38 Fe1 C32 -40.2(3)
C34 C38 Fe1 C37 -118.8(3)
C20 C38 Fe1 C37 122.5(4)
C37 C38 Fe1 C33 -119.5(2)
C34 C38 Fe1 C33 121.7(2)
C20 C38 Fe1 C33 3.1(3)
